data_4071579
loop_
_publ_author_name
'Calmuschi-Cula, Beatrice'
'Englert, Ulli'

_publ_section_title
;
 Orthoplatination of Primary Amines
;
_journal_issue 13
_journal_name_full Organometallics
_journal_page_first 3124
_journal_paper_doi 10.1021/om800238j
_journal_volume 27
_journal_year 2008
_chemical_absolute_configuration rm
_chemical_formula_sum 'C15 H19 I N2 Pt'
_chemical_formula_weight 549.31
_chemical_name_systematic
; 
 ? 
;
_space_group_IT_number 80
_symmetry_cell_setting tetragonal
_symmetry_space_group_name_Hall 'I 4bw'
_symmetry_space_group_name_H-M 'I 41'
_atom_sites_solution_hydrogens geom
_atom_sites_solution_primary direct
_atom_sites_solution_secondary difmap
_audit_creation_method SHELXL-97
_cell_angle_alpha 90.00
_cell_angle_beta 90.00
_cell_angle_gamma 90.00
_cell_formula_units_Z 16
_cell_length_a 18.990(3)
_cell_length_b 18.990(3)
_cell_length_c 17.965(6)
_cell_measurement_reflns_used 8096
_cell_measurement_temperature 100(2)
_cell_measurement_theta_max 28.61
_cell_measurement_theta_min 1.52
_cell_volume 6479(3)
_computing_cell_refinement 'Bruker SAINT+ (1999)'
_computing_data_collection 'Bruker SMART (2001)'
_computing_data_reduction 'Bruker SAINT+'
_computing_molecular_graphics 'PLATON (1990)'
_computing_publication_material 'SHELXL-97 (Sheldrick, 1997)'
_computing_structure_refinement 'SHELXL-97 (Sheldrick, 1997)'
_computing_structure_solution 'SHELXS-97 (Sheldrick, 1997)'
_diffrn_ambient_temperature 100(2)
_diffrn_measured_fraction_theta_full .999
_diffrn_measured_fraction_theta_max .934
_diffrn_measurement_device_type 'Bruker SMART APEX CCD'
_diffrn_measurement_method '\w scans'
_diffrn_radiation_monochromator graphite
_diffrn_radiation_source 'fine-focus sealed tube'
_diffrn_radiation_type MoK\a
_diffrn_radiation_wavelength 0.71073
_diffrn_reflns_av_R_equivalents 0.0800
_diffrn_reflns_av_sigmaI/netI 0.0937
_diffrn_reflns_limit_h_max 19
_diffrn_reflns_limit_h_min -25
_diffrn_reflns_limit_k_max 17
_diffrn_reflns_limit_k_min -23
_diffrn_reflns_limit_l_max 23
_diffrn_reflns_limit_l_min -22
_diffrn_reflns_number 20884
_diffrn_reflns_theta_full 25.00
_diffrn_reflns_theta_max 28.61
_diffrn_reflns_theta_min 1.52
_diffrn_standards_decay_% 'no decay'
_diffrn_standards_interval_count 0
_diffrn_standards_interval_time 0
_diffrn_standards_number 0
_exptl_absorpt_coefficient_mu 10.559
_exptl_absorpt_correction_T_max 0.6774
_exptl_absorpt_correction_T_min 0.2152
_exptl_absorpt_correction_type multi-scan
_exptl_absorpt_process_details 'SADABS (1996)'
_exptl_crystal_colour colorless
_exptl_crystal_density_diffrn 2.253
_exptl_crystal_density_method 'not measured'
_exptl_crystal_description fragment
_exptl_crystal_F_000 4064
_exptl_crystal_size_max 0.21
_exptl_crystal_size_mid 0.04
_exptl_crystal_size_min 0.04
_refine_diff_density_max 2.130
_refine_diff_density_min -1.202
_refine_diff_density_rms .200
_refine_ls_abs_structure_details 'Flack H D (1983), Acta Cryst. A39, 876-881'
_refine_ls_abs_structure_Flack 0.07(3)
_refine_ls_extinction_method none
_refine_ls_goodness_of_fit_ref 0.993
_refine_ls_hydrogen_treatment constr
_refine_ls_matrix_type full
_refine_ls_number_parameters 253
_refine_ls_number_reflns 7493
_refine_ls_number_restraints 134
_refine_ls_restrained_S_all 0.986
_refine_ls_R_factor_all 0.1033
_refine_ls_R_factor_gt 0.0540
_refine_ls_shift/su_max 0.001
_refine_ls_shift/su_mean 0.000
_refine_ls_structure_factor_coef Fsqd
_refine_ls_weighting_details 'calc w=1/[\s^2^(Fo^2^)+(0.0123P)^2^+188.6366P] where P=(Fo^2^+2Fc^2^)/3'
_refine_ls_weighting_scheme calc
_refine_ls_wR_factor_gt 0.0950
_refine_ls_wR_factor_ref 0.1101
_reflns_number_gt 4749
_reflns_number_total 7493
_reflns_threshold_expression >2sigma(I)
_cod_data_source_file om800238j-file003.cif
_cod_data_source_block 5b
_cod_depositor_comments
;
The following automatic conversions were performed:

'_symmetry_cell_setting' value 'Tetragonal' changed to 'tetragonal'
according to /home/saulius/struct/CIF-dictionaries/cif_core.dic
dictionary named 'cif_core.dic' version 2.4.1 from 2010-06-29.

Automatic conversion script
Id: cif_fix_values 1715 2011-07-08 13:25:40Z adriana 
;
_cod_original_cell_volume 6478(2)
_cod_original_sg_symbol_H-M I41
_cod_database_code 4071579

loop_
_symmetry_equiv_pos_as_xyz
'x, y, z'
'-y, x+1/2, z+1/4'
'-x+1/2, -y+1/2, z+1/2'
'y+1/2, -x, z+3/4'
'x+1/2, y+1/2, z+1/2'
'-y+1/2, x+1, z+3/4'
'-x+1, -y+1, z+1'
'y+1, -x+1/2, z+5/4'

loop_
_atom_site_label
_atom_site_type_symbol
_atom_site_fract_x
_atom_site_fract_y
_atom_site_fract_z
_atom_site_U_iso_or_equiv
_atom_site_adp_type
_atom_site_occupancy
_atom_site_symmetry_multiplicity
_atom_site_calc_flag
_atom_site_refinement_flags
Pt1 Pt 0.39393(5) 0.49662(6) 0.13212(4) 0.0295(3) Uani 1 1 d U
I1 I 0.37738(10) 0.59255(10) 0.02200(14) 0.0385(6) Uani 1 1 d U
N1 N 0.4264(12) 0.4203(11) 0.0602(16) 0.0380(15) Uani 1 1 d U
H1A H 0.4074 0.4290 0.0121 0.049 Uiso 1 1 calc R
H1B H 0.4763 0.4208 0.0566 0.049 Uiso 1 1 calc R
N2 N 0.3619(9) 0.5631(10) 0.2110(13) 0.0322(17) Uani 1 1 d DU
C1 C 0.4411(9) 0.2916(8) 0.0462(10) 0.055(5) Uani 1 1 d DU
H1C H 0.4912 0.2937 0.0590 0.072 Uiso 1 1 calc R
H1D H 0.4354 0.2990 -0.0075 0.072 Uiso 1 1 calc R
H1E H 0.4221 0.2454 0.0598 0.072 Uiso 1 1 calc R
C2 C 0.4015(13) 0.3490(11) 0.0885(13) 0.043(3) Uani 1 1 d DU
H2 H 0.3511 0.3442 0.0783 0.055 Uiso 1 1 calc R
C3 C 0.4125(13) 0.3500(12) 0.1706(13) 0.036(3) Uani 1 1 d DU
C4 C 0.4254(12) 0.2917(13) 0.2162(15) 0.043(3) Uani 1 1 d DU
H4 H 0.4297 0.2453 0.1927 0.056 Uiso 1 1 calc R
C5 C 0.4323(12) 0.2963(12) 0.2930(15) 0.044(3) Uani 1 1 d DU
H5 H 0.4405 0.2547 0.3240 0.058 Uiso 1 1 calc R
C6 C 0.4269(12) 0.3633(11) 0.3232(13) 0.040(3) Uani 1 1 d DU
C7 C 0.4207(13) 0.4256(13) 0.2798(14) 0.0395(19) Uani 1 1 d DU
H7 H 0.4257 0.4725 0.3019 0.051 Uiso 1 1 calc R
C8 C 0.4070(13) 0.4164(13) 0.2046(14) 0.034(2) Uani 1 1 d DU
C9 C 0.4384(17) 0.3699(17) 0.4054(14) 0.070(4) Uani 1 1 d DU
H9A H 0.4299 0.3243 0.4293 0.091 Uiso 1 1 calc R
H9B H 0.4059 0.4050 0.4258 0.091 Uiso 1 1 calc R
H9C H 0.4871 0.3847 0.4150 0.091 Uiso 1 1 calc R
C10 C 0.2984(11) 0.5571(13) 0.2427(15) 0.037(3) Uani 1 1 d DU
H10 H 0.2707 0.5149 0.2313 0.048 Uiso 1 1 calc R
C11 C 0.2683(13) 0.6071(13) 0.2916(18) 0.045(2) Uani 1 1 d DU
H11 H 0.2188 0.6029 0.3063 0.059 Uiso 1 1 calc R
C12 C 0.3082(11) 0.6609(12) 0.3179(14) 0.039(3) Uani 1 1 d DU
C13 C 0.3725(12) 0.6679(12) 0.2833(18) 0.044(2) Uani 1 1 d DU
H13 H 0.4016 0.7087 0.2962 0.057 Uiso 1 1 calc R
C14 C 0.3986(13) 0.6202(12) 0.2308(18) 0.041(2) Uani 1 1 d DU
H14 H 0.4448 0.6288 0.2082 0.053 Uiso 1 1 calc R
C15 C 0.2828(13) 0.7087(11) 0.3801(11) 0.046(4) Uani 1 1 d DU
H15A H 0.3013 0.7563 0.3724 0.060 Uiso 1 1 calc R
H15B H 0.2993 0.6905 0.4280 0.060 Uiso 1 1 calc R
H15C H 0.2312 0.7102 0.3799 0.060 Uiso 1 1 calc R
Pt2 Pt 0.10462(6) 0.50435(6) 0.49248(4) 0.0333(4) Uani 1 1 d U
I2 I 0.11890(10) 0.40886(10) 0.60242(13) 0.0364(5) Uani 1 1 d U
N3 N 0.0721(12) 0.5782(11) 0.5646(16) 0.0380(15) Uani 1 1 d U
H3A H 0.0237 0.5711 0.5755 0.049 Uiso 1 1 calc R
H3B H 0.0978 0.5737 0.6098 0.049 Uiso 1 1 calc R
N4 N 0.1436(9) 0.4310(10) 0.4162(13) 0.0322(17) Uani 1 1 d DU
C16 C 0.1524(8) 0.6811(8) 0.5606(9) 0.043(4) Uani 1 1 d DU
H16A H 0.1900 0.6465 0.5526 0.056 Uiso 1 1 calc R
H16B H 0.1492 0.6923 0.6137 0.056 Uiso 1 1 calc R
H16C H 0.1630 0.7241 0.5325 0.056 Uiso 1 1 calc R
C17 C 0.0823(12) 0.6506(12) 0.5339(13) 0.043(3) Uani 1 1 d DU
H17 H 0.0443 0.6806 0.5528 0.055 Uiso 1 1 calc R
C18 C 0.0748(13) 0.6457(12) 0.4516(13) 0.036(3) Uani 1 1 d DU
C19 C 0.0620(13) 0.7058(13) 0.4089(15) 0.043(3) Uani 1 1 d DU
H19 H 0.0592 0.7526 0.4316 0.056 Uiso 1 1 calc R
C20 C 0.0532(12) 0.6962(12) 0.3327(15) 0.044(3) Uani 1 1 d DU
H20 H 0.0410 0.7379 0.3032 0.058 Uiso 1 1 calc R
C21 C 0.0603(12) 0.6328(11) 0.2947(13) 0.040(3) Uani 1 1 d DU
C22 C 0.0817(13) 0.5753(13) 0.3405(14) 0.0395(19) Uani 1 1 d DU
H22 H 0.0938 0.5310 0.3156 0.051 Uiso 1 1 calc R
C23 C 0.0868(14) 0.5771(13) 0.4181(14) 0.034(2) Uani 1 1 d DU
C24 C 0.0522(17) 0.6227(17) 0.2115(14) 0.070(4) Uani 1 1 d DU
H24A H 0.0361 0.5746 0.2014 0.091 Uiso 1 1 calc R
H24B H 0.0976 0.6307 0.1871 0.091 Uiso 1 1 calc R
H24C H 0.0175 0.6564 0.1923 0.091 Uiso 1 1 calc R
C25 C 0.2077(11) 0.4415(13) 0.3890(15) 0.037(3) Uani 1 1 d DU
H25 H 0.2363 0.4812 0.4061 0.048 Uiso 1 1 calc R
C26 C 0.2335(13) 0.3949(13) 0.3356(17) 0.045(2) Uani 1 1 d DU
H26 H 0.2779 0.4053 0.3101 0.059 Uiso 1 1 calc R
C27 C 0.1975(11) 0.3348(12) 0.3188(14) 0.039(3) Uani 1 1 d DU
C28 C 0.1295(12) 0.3271(12) 0.3443(18) 0.044(2) Uani 1 1 d DU
H28 H 0.1002 0.2875 0.3278 0.057 Uiso 1 1 calc R
C29 C 0.1034(12) 0.3771(12) 0.3942(18) 0.041(2) Uani 1 1 d DU
H29 H 0.0552 0.3726 0.4133 0.053 Uiso 1 1 calc R
C30 C 0.2284(13) 0.2799(11) 0.2664(11) 0.046(4) Uani 1 1 d DU
H30A H 0.2533 0.2440 0.2955 0.060 Uiso 1 1 calc R
H30B H 0.2614 0.3026 0.2321 0.060 Uiso 1 1 calc R
H30C H 0.1903 0.2577 0.2380 0.060 Uiso 1 1 calc R

loop_
_atom_site_aniso_label
_atom_site_aniso_U_11
_atom_site_aniso_U_22
_atom_site_aniso_U_33
_atom_site_aniso_U_23
_atom_site_aniso_U_13
_atom_site_aniso_U_12
Pt1 0.0189(5) 0.0235(6) 0.0461(10) 0.0005(6) 0.0028(6) 0.0019(4)
I1 0.0359(11) 0.0260(10) 0.0537(16) 0.0030(10) 0.0047(10) 0.0047(8)
N1 0.035(4) 0.029(3) 0.050(4) -0.003(3) 0.003(3) -0.005(3)
N2 0.022(4) 0.035(4) 0.039(4) 0.001(3) -0.005(3) -0.001(3)
C1 0.072(13) 0.021(7) 0.072(11) -0.008(8) 0.013(10) -0.014(8)
C2 0.035(8) 0.035(4) 0.058(4) -0.006(3) 0.004(6) -0.004(5)
C3 0.023(7) 0.027(4) 0.058(4) 0.006(3) -0.008(5) -0.004(4)
C4 0.023(7) 0.028(4) 0.079(5) 0.016(4) 0.002(6) 0.007(5)
C5 0.018(8) 0.040(5) 0.074(5) 0.025(4) 0.003(6) -0.001(5)
C6 0.016(7) 0.049(5) 0.056(5) 0.020(4) -0.012(5) -0.005(5)
C7 0.025(4) 0.044(4) 0.050(4) 0.008(3) -0.003(4) 0.002(4)
C8 0.022(5) 0.031(4) 0.049(3) 0.003(3) -0.005(4) -0.006(4)
C9 0.068(10) 0.083(9) 0.058(5) 0.024(5) -0.004(6) 0.001(7)
C10 0.030(5) 0.040(5) 0.041(6) 0.003(4) 0.001(4) -0.008(4)
C11 0.030(5) 0.058(6) 0.048(6) -0.005(4) 0.007(4) -0.001(3)
C12 0.027(5) 0.054(6) 0.037(8) 0.000(5) -0.002(5) 0.005(4)
C13 0.037(4) 0.023(5) 0.071(7) -0.005(4) 0.001(4) -0.001(4)
C14 0.027(4) 0.040(5) 0.057(6) -0.011(4) 0.006(4) -0.006(3)
C15 0.055(9) 0.051(8) 0.033(10) 0.005(7) 0.006(8) 0.009(6)
Pt2 0.0348(7) 0.0228(6) 0.0424(10) 0.0003(6) -0.0055(7) -0.0066(5)
I2 0.0373(11) 0.0304(10) 0.0416(14) 0.0046(10) -0.0020(10) -0.0021(8)
N3 0.035(4) 0.029(3) 0.050(4) -0.003(3) 0.003(3) -0.005(3)
N4 0.022(4) 0.035(4) 0.039(4) 0.001(3) -0.005(3) -0.001(3)
C16 0.039(9) 0.035(9) 0.055(10) -0.002(8) -0.006(7) -0.007(6)
C17 0.035(8) 0.035(4) 0.058(4) -0.006(3) 0.004(6) -0.004(5)
C18 0.023(7) 0.027(4) 0.058(4) 0.006(3) -0.008(5) -0.004(4)
C19 0.023(7) 0.028(4) 0.079(5) 0.016(4) 0.002(6) 0.007(5)
C20 0.018(8) 0.040(5) 0.074(5) 0.025(4) 0.003(6) -0.001(5)
C21 0.016(7) 0.049(5) 0.056(5) 0.020(4) -0.012(5) -0.005(5)
C22 0.025(4) 0.044(4) 0.050(4) 0.008(3) -0.003(4) 0.002(4)
C23 0.022(5) 0.031(4) 0.049(3) 0.003(3) -0.005(4) -0.006(4)
C24 0.068(10) 0.083(9) 0.058(5) 0.024(5) -0.004(6) 0.001(7)
C25 0.030(5) 0.040(5) 0.041(6) 0.003(4) 0.001(4) -0.008(4)
C26 0.030(5) 0.058(6) 0.048(6) -0.005(4) 0.007(4) -0.001(3)
C27 0.027(5) 0.054(6) 0.037(8) 0.000(5) -0.002(5) 0.005(4)
C28 0.037(4) 0.023(5) 0.071(7) -0.005(4) 0.001(4) -0.001(4)
C29 0.027(4) 0.040(5) 0.057(6) -0.011(4) 0.006(4) -0.006(3)
C30 0.055(9) 0.051(8) 0.033(10) 0.005(7) 0.006(8) 0.009(6)

loop_
_atom_type_symbol
_atom_type_description
_atom_type_scat_dispersion_real
_atom_type_scat_dispersion_imag
_atom_type_scat_source
C C .0033 .0016 'International Tables Vol C Tables 4.2.6.8 and 6.1.1.4'
H H .0000 .0000 'International Tables Vol C Tables 4.2.6.8 and 6.1.1.4'
I I -.4742 1.8119 'International Tables Vol C Tables 4.2.6.8 and 6.1.1.4'
N N .0061 .0033 'International Tables Vol C Tables 4.2.6.8 and 6.1.1.4'
Pt Pt -1.7033 8.3905 'International Tables Vol C Tables 4.2.6.8 and 6.1.1.4'

loop_
_geom_angle_atom_site_label_1
_geom_angle_atom_site_label_2
_geom_angle_atom_site_label_3
_geom_angle
N2 Pt1 C8 93.3(10)
N2 Pt1 N1 173.8(10)
C8 Pt1 N1 80.5(10)
N2 Pt1 I1 93.3(7)
C8 Pt1 I1 173.2(7)
N1 Pt1 I1 92.9(7)
C2 N1 Pt1 109.2(17)
C2 N1 H1A 109.8
Pt1 N1 H1A 109.8
C2 N1 H1B 109.8
Pt1 N1 H1B 109.8
H1A N1 H1B 108.3
C14 N2 C10 115(2)
C14 N2 Pt1 123.0(16)
C10 N2 Pt1 121.6(15)
C2 C1 H1C 109.5
C2 C1 H1D 109.5
H1C C1 H1D 109.5
C2 C1 H1E 109.5
H1C C1 H1E 109.5
H1D C1 H1E 109.5
C3 C2 N1 106.0(18)
C3 C2 C1 116(2)
N1 C2 C1 108.5(19)
C3 C2 H2 108.8
N1 C2 H2 108.8
C1 C2 H2 108.8
C4 C3 C8 118(2)
C4 C3 C2 126(3)
C8 C3 C2 115.5(19)
C5 C4 C3 123(3)
C5 C4 H4 118.4
C3 C4 H4 118.4
C6 C5 C4 116(3)
C6 C5 H5 122.0
C4 C5 H5 122.0
C5 C6 C7 124(2)
C5 C6 C9 117(2)
C7 C6 C9 119(2)
C8 C7 C6 116(3)
C8 C7 H7 121.8
C6 C7 H7 121.8
C7 C8 C3 121(2)
C7 C8 Pt1 123.8(19)
C3 C8 Pt1 114.0(17)
C6 C9 H9A 109.5
C6 C9 H9B 109.5
H9A C9 H9B 109.5
C6 C9 H9C 109.5
H9A C9 H9C 109.5
H9B C9 H9C 109.5
N2 C10 C11 125(2)
N2 C10 H10 117.6
C11 C10 H10 117.6
C12 C11 C10 120(2)
C12 C11 H11 120.1
C10 C11 H11 120.1
C11 C12 C13 114(2)
C11 C12 C15 122(2)
C13 C12 C15 124(2)
C12 C13 C14 124(2)
C12 C13 H13 118.1
C14 C13 H13 118.1
N2 C14 C13 121(2)
N2 C14 H14 119.4
C13 C14 H14 119.4
C12 C15 H15A 109.5
C12 C15 H15B 109.5
H15A C15 H15B 109.5
C12 C15 H15C 109.5
H15A C15 H15C 109.5
H15B C15 H15C 109.5
C23 Pt2 N3 83.9(10)
C23 Pt2 N4 94.8(10)
N3 Pt2 N4 176.7(8)
C23 Pt2 I2 174.6(8)
N3 Pt2 I2 91.6(8)
N4 Pt2 I2 89.8(6)
C17 N3 Pt2 111.4(18)
C17 N3 H3A 109.4
Pt2 N3 H3A 109.4
C17 N3 H3B 109.4
Pt2 N3 H3B 109.4
H3A N3 H3B 108.0
C25 N4 C29 122(2)
C25 N4 Pt2 117.8(15)
C29 N4 Pt2 120.1(15)
C17 C16 H16A 109.5
C17 C16 H16B 109.5
H16A C16 H16B 109.5
C17 C16 H16C 109.5
H16A C16 H16C 109.5
H16B C16 H16C 109.5
C18 C17 N3 107.3(18)
C18 C17 C16 114.7(19)
N3 C17 C16 110.2(19)
C18 C17 H17 108.1
N3 C17 H17 108.1
C16 C17 H17 108.1
C19 C18 C23 122(2)
C19 C18 C17 121(3)
C23 C18 C17 116.8(19)
C20 C19 C18 117(3)
C20 C19 H19 121.5
C18 C19 H19 121.5
C19 C20 C21 126(3)
C19 C20 H20 117.1
C21 C20 H20 117.1
C20 C21 C22 114(2)
C20 C21 C24 126(2)
C22 C21 C24 120(2)
C23 C22 C21 125(3)
C23 C22 H22 117.4
C21 C22 H22 117.4
C22 C23 C18 115(2)
C22 C23 Pt2 132.7(19)
C18 C23 Pt2 112.3(17)
C21 C24 H24A 109.5
C21 C24 H24B 109.5
H24A C24 H24B 109.5
C21 C24 H24C 109.5
H24A C24 H24C 109.5
H24B C24 H24C 109.5
N4 C25 C26 119(2)
N4 C25 H25 120.6
C26 C25 H25 120.6
C27 C26 C25 120(2)
C27 C26 H26 119.8
C25 C26 H26 119.8
C26 C27 C28 119.0(19)
C26 C27 C30 121(2)
C28 C27 C30 119.6(19)
C27 C28 C29 118(2)
C27 C28 H28 120.9
C29 C28 H28 120.9
N4 C29 C28 120(2)
N4 C29 H29 119.8
C28 C29 H29 119.8
C27 C30 H30A 109.5
C27 C30 H30B 109.5
H30A C30 H30B 109.5
C27 C30 H30C 109.5
H30A C30 H30C 109.5
H30B C30 H30C 109.5

loop_
_geom_bond_atom_site_label_1
_geom_bond_atom_site_label_2
_geom_bond_distance
Pt1 N2 1.99(2)
Pt1 C8 2.02(3)
Pt1 N1 2.04(2)
Pt1 I1 2.708(3)
N1 C2 1.52(3)
N1 H1A 0.9500
N1 H1B 0.9500
N2 C14 1.338(12)
N2 C10 1.339(13)
C1 C2 1.53(2)
C1 H1C 0.9801
C1 H1D 0.9801
C1 H1E 0.9801
C2 C3 1.491(16)
C2 H2 0.9800
C3 C4 1.398(15)
C3 C8 1.40(3)
C4 C5 1.388(16)
C4 H4 0.9800
C5 C6 1.387(16)
C5 H5 0.9800
C6 C7 1.421(15)
C6 C9 1.499(17)
C7 C8 1.388(15)
C7 H7 0.9800
C9 H9A 0.9801
C9 H9B 0.9801
C9 H9C 0.9801
C10 C11 1.413(14)
C10 H10 0.9800
C11 C12 1.358(14)
C11 H11 0.9800
C12 C13 1.376(13)
C12 C15 1.518(15)
C13 C14 1.399(14)
C13 H13 0.9800
C14 H14 0.9800
C15 H15A 0.9801
C15 H15B 0.9801
C15 H15C 0.9801
Pt2 C23 1.95(3)
Pt2 N3 2.01(2)
Pt2 N4 2.09(2)
Pt2 I2 2.695(3)
N3 C17 1.49(3)
N3 H3A 0.9500
N3 H3B 0.9500
N4 C25 1.325(12)
N4 C29 1.338(12)
C16 C17 1.53(2)
C16 H16A 0.9801
C16 H16B 0.9801
C16 H16C 0.9801
C17 C18 1.488(16)
C17 H17 0.9800
C18 C19 1.396(15)
C18 C23 1.45(3)
C19 C20 1.390(16)
C19 H19 0.9800
C20 C21 1.391(16)
C20 H20 0.9800
C21 C22 1.428(15)
C21 C24 1.514(17)
C22 C23 1.398(15)
C22 H22 0.9800
C24 H24A 0.9801
C24 H24B 0.9801
C24 H24C 0.9801
C25 C26 1.394(14)
C25 H25 0.9800
C26 C27 1.364(13)
C26 H26 0.9800
C27 C28 1.379(13)
C27 C30 1.521(15)
C28 C29 1.397(13)
C28 H28 0.9800
C29 H29 0.9800
C30 H30A 0.9801
C30 H30B 0.9801
C30 H30C 0.9801
